data_2010324
loop_
_publ_author_name
'Dekaprilevich, Marina O.'
'Suvorova, Lyudmila I.'
'Khmelnitskii, Lenor I.'
'Struchkov, Yuri T.'

_publ_contact_author
;
Dr. Marina O. Dekaprilevich
Institute of Organic Chemistry
47 Leninsky prosp.,
Moscow 117913
Russia
;
_publ_section_title
;1,6-Dimethyltetrahydroimidazo[4,5-<i>d</i>]-imidazole-2,5(1<i>H</i>,6<i>H</i>)-dione
 monohydrate
;
_journal_issue 12
_journal_name_full 'Acta Crystallographica Section C'
_journal_page_first 2056
_journal_page_last 2058
_journal_paper_doi 10.1107/S0108270194004555
_journal_volume 50
_journal_year 1994
_chemical_formula_moiety 'C6 H10 N4 O2,H2 O'
_chemical_formula_sum 'C6 H12 N4 O3'
_chemical_formula_weight 188.20
_chemical_name_systematic
;
1,6-Dimethyltetrahydroimidazo[4,5-d]imidazole-2,5(1H,6H)-dione monohydrate
;
_space_group_IT_number 19
_symmetry_cell_setting orthorhombic
_symmetry_space_group_name_Hall 'P 2ac 2ab'
_symmetry_space_group_name_H-M 'P 21 21 21'
_audit_creation_method SHELXL
_cell_angle_alpha 90.00
_cell_angle_beta 90.00
_cell_angle_gamma 90.00
_cell_formula_units_Z 4
_cell_length_a 5.5080(10)
_cell_length_b 10.828(2)
_cell_length_c 14.363(3)
_cell_measurement_reflns_used 24
_cell_measurement_temperature 153(2)
_cell_measurement_theta_max 12
_cell_measurement_theta_min 11.5
_cell_volume 856.6(3)
_computing_structure_refinement 'SHELXL93 (Sheldrick, 1993)'
_computing_structure_solution 'SHELXTL-Plus (Sheldrick, 1987)'
_diffrn_ambient_temperature 153(2)
_diffrn_measurement_device 'Siemens P3/PC'
_diffrn_measurement_method \q/2\q
_diffrn_radiation_monochromator graphite
_diffrn_radiation_source 'fine-focus sealed tube'
_diffrn_radiation_type MoK\a
_diffrn_radiation_wavelength 0.71069
_diffrn_reflns_av_R_equivalents 0.1347
_diffrn_reflns_av_sigmaI/netI 0.0281
_diffrn_reflns_limit_h_max 7
_diffrn_reflns_limit_h_min -7
_diffrn_reflns_limit_k_max 15
_diffrn_reflns_limit_k_min -2
_diffrn_reflns_limit_l_max 20
_diffrn_reflns_limit_l_min -4
_diffrn_reflns_number 1845
_diffrn_reflns_theta_max 30.06
_diffrn_reflns_theta_min 2.36
_diffrn_standards_decay_% 1
_diffrn_standards_interval_count 98
_diffrn_standards_number 2
_exptl_absorpt_coefficient_mu 0.120
_exptl_absorpt_correction_type none
_exptl_crystal_colour colourless
_exptl_crystal_density_diffrn 1.459
_exptl_crystal_description needle
_exptl_crystal_F_000 400
_exptl_crystal_size_max 0.5
_exptl_crystal_size_mid 0.1
_exptl_crystal_size_min 0.1
_refine_diff_density_max 0.606
_refine_diff_density_min -0.260
_refine_ls_abs_structure_details
;
refinement according to Flack (1983)
yielded unconclusive results due to the lack of strong enough anomalous
scatterers
;
_refine_ls_abs_structure_Flack -1.(2)
_refine_ls_extinction_method none
_refine_ls_goodness_of_fit_all 1.080
_refine_ls_goodness_of_fit_obs 1.087
_refine_ls_hydrogen_treatment refall
_refine_ls_matrix_type full
_refine_ls_number_parameters 158
_refine_ls_number_reflns 1746
_refine_ls_number_restraints 0
_refine_ls_restrained_S_all 1.086
_refine_ls_restrained_S_obs 1.087
_refine_ls_R_factor_all 0.0755
_refine_ls_R_factor_obs 0.0563
_refine_ls_shift/esd_max 0.004
_refine_ls_shift/esd_mean 0.000
_refine_ls_structure_factor_coef Fsqd
_refine_ls_weighting_scheme
; calc w=1/[\s^2^(F~o~^2^)+(0.1131P)^2^ +0.0965P] where
P=(F~o~^2^ + 2F~c~^2^)/3
;
_refine_ls_wR_factor_all 0.1675
_refine_ls_wR_factor_obs 0.1503
_reflns_number_observed 1427
_reflns_number_total 1751
_reflns_observed_criterion >2\s(I)
_cod_data_source_file na1080.cif
_cod_data_source_block gela2
_cod_database_code 2010324

loop_
_symmetry_equiv_pos_as_xyz
'x, y, z'
'-x+1/2, -y, z+1/2'
'-x, y+1/2, -z+1/2'
'x+1/2, -y+1/2, -z'

loop_
_atom_site_aniso_label
_atom_site_aniso_U_11
_atom_site_aniso_U_22
_atom_site_aniso_U_33
_atom_site_aniso_U_12
_atom_site_aniso_U_13
_atom_site_aniso_U_23
C(1) 0.0260(8) 0.0312(10) 0.0208(9) -0.0014(10) 0.0005(7) 0.0004(9)
N(2) 0.0331(10) 0.0321(12) 0.0319(11) 0.0043(9) 0.0121(10) 0.0008(9)
C(3) 0.0190(9) 0.0293(12) 0.0254(10) -0.0018(8) -0.0011(8) -0.0013(8)
N(4) 0.0220(8) 0.0337(11) 0.0300(10) 0.0028(8) 0.0061(8) 0.0068(9)
C(5) 0.0182(7) 0.0326(10) 0.0216(8) -0.0006(9) -0.0023(6) 0.0007(10)
N(6) 0.0243(9) 0.0363(11) 0.0273(10) -0.0032(8) 0.0047(8) -0.0053(9)
C(7) 0.0193(9) 0.0329(13) 0.0245(10) 0.0033(9) -0.0004(8) 0.0019(9)
N(8) 0.0294(10) 0.0318(12) 0.0304(10) -0.0038(8) 0.0092(9) -0.0027(9)
C(9) 0.0252(10) 0.0381(14) 0.0301(12) -0.0045(10) 0.0047(10) 0.0041(11)
C(10) 0.0258(11) 0.040(2) 0.0299(13) 0.0044(10) 0.0061(9) -0.0018(11)
O(11) 0.0276(8) 0.0307(9) 0.0366(9) -0.0004(7) 0.0032(8) 0.0033(7)
O(12) 0.0268(8) 0.0309(9) 0.0424(10) -0.0020(7) 0.0041(8) -0.0049(8)
O(1W) 0.176(5) 0.062(2) 0.052(2) 0.001(2) 0.043(2) 0.0119(14)

loop_
_atom_site_label
_atom_site_fract_x
_atom_site_fract_y
_atom_site_fract_z
_atom_site_U_iso_or_equiv
_atom_site_thermal_displace_type
_atom_site_calc_flag
_atom_site_refinement_flags
_atom_site_occupancy
_atom_site_disorder_group
_atom_site_type_symbol
C(1) 0.1737(4) 0.7740(3) 0.22501(14) 0.0260(4) Uani d . 1 . C
N(2) 0.3005(4) 0.6605(2) 0.2426(2) 0.0324(5) Uani d . 1 . N
C(3) 0.2055(4) 0.5950(2) 0.3148(2) 0.0245(5) Uani d . 1 . C
N(4) 0.0195(4) 0.6612(2) 0.35282(15) 0.0286(4) Uani d . 1 . N
C(5) -0.0284(3) 0.7733(3) 0.30110(14) 0.0242(4) Uani d . 1 . C
N(6) 0.0160(4) 0.8859(2) 0.3521(2) 0.0293(5) Uani d . 1 . N
C(7) 0.2074(4) 0.9502(2) 0.3173(2) 0.0256(5) Uani d . 1 . C
N(8) 0.3093(4) 0.8848(2) 0.24709(15) 0.0305(5) Uani d . 1 . N
C(9) -0.1483(5) 0.6094(3) 0.4193(2) 0.0311(6) Uani d . 1 . C
C(10) -0.1487(5) 0.9343(3) 0.4213(2) 0.0319(6) Uani d . 1 . C
O(11) 0.2733(3) 0.4921(2) 0.34124(13) 0.0316(4) Uani d . 1 . O
O(12) 0.2778(3) 1.0523(2) 0.34529(14) 0.0334(4) Uani d . 1 . O
O(1W) 0.2632(8) 0.7981(3) 0.0018(2) 0.097(2) Uani d . 1 . O
H(1W) 0.1648(8) 0.7183(3) -0.0299(2) 0.050 Uiso d R 1 . H
H(2W) 0.2488(8) 0.8507(3) -0.0510(2) 0.050 Uiso d R 1 . H
H(1) 0.115(6) 0.771(3) 0.162(2) 0.034(8) Uiso d . 1 . H
H(2) 0.393(9) 0.629(3) 0.213(3) 0.049(11) Uiso d . 1 . H
H(5) -0.183(6) 0.769(3) 0.285(2) 0.028(7) Uiso d . 1 . H
H(8) 0.439(6) 0.915(3) 0.214(2) 0.023(7) Uiso d . 1 . H
H(91) -0.146(6) 0.660(3) 0.480(2) 0.026(7) Uiso d . 1 . H
H(92) -0.086(8) 0.533(3) 0.432(2) 0.040(10) Uiso d . 1 . H
H(93) -0.339(7) 0.616(3) 0.393(2) 0.037(9) Uiso d . 1 . H
H(101) -0.106(10) 1.009(4) 0.433(3) 0.060(13) Uiso d . 1 . H
H(102) -0.152(11) 0.891(4) 0.474(4) 0.087(16) Uiso d . 1 . H
H(103) -0.305(9) 0.910(4) 0.388(3) 0.067(13) Uiso d . 1 . H

loop_
_atom_type_symbol
_atom_type_description
_atom_type_scat_dispersion_real
_atom_type_scat_dispersion_imag
_atom_type_scat_source
C C 0.0033 0.0016 'International Tables Vol C Tables 4.2.6.8 and 6.1.1.4'
H H 0.0000 0.0000 'International Tables Vol C Tables 4.2.6.8 and 6.1.1.4'
N N 0.0061 0.0033 'International Tables Vol C Tables 4.2.6.8 and 6.1.1.4'
O O 0.0106 0.0060 'International Tables Vol C Tables 4.2.6.8 and 6.1.1.4'

loop_
_geom_angle_atom_site_label_1
_geom_angle_atom_site_label_2
_geom_angle_atom_site_label_3
_geom_angle
_geom_angle_publ_flag
N(2) C(1) N(8) 114.8(2) yes
N(2) C(1) C(5) 102.7(2) yes
N(8) C(1) C(5) 102.6(2) yes
N(2) C(1) H(1) 107.(2) ?
N(8) C(1) H(1) 114.(2) ?
C(5) C(1) H(1) 115.(2) ?
C(3) N(2) C(1) 113.1(2) yes
C(3) N(2) H(2) 117.(3) ?
C(1) N(2) H(2) 128.(3) ?
O(11) C(3) N(2) 126.0(2) yes
O(11) C(3) N(4) 125.3(2) yes
N(2) C(3) N(4) 108.6(2) yes
C(3) N(4) C(9) 122.8(2) yes
C(3) N(4) C(5) 111.9(2) yes
C(9) N(4) C(5) 123.3(2) yes
N(6) C(5) N(4) 114.6(2) yes
N(6) C(5) C(1) 103.4(2) yes
N(4) C(5) C(1) 103.5(2) yes
N(6) C(5) H(5) 110.(2) ?
N(4) C(5) H(5) 105.(2) ?
C(1) C(5) H(5) 120.(2) ?
C(7) N(6) C(5) 112.2(2) yes
C(7) N(6) C(10) 123.7(2) yes
C(5) N(6) C(10) 123.3(2) yes
O(12) C(7) N(8) 125.4(2) yes
O(12) C(7) N(6) 125.5(2) yes
N(8) C(7) N(6) 109.1(2) yes
C(7) N(8) C(1) 112.5(2) yes
C(7) N(8) H(8) 121.5(19) ?
C(1) N(8) H(8) 125.6(19) ?
N(4) C(9) H(91) 110.3(18) ?
N(4) C(9) H(92) 104.(2) ?
H(91) C(9) H(92) 108.(3) ?
N(4) C(9) H(93) 110.9(18) ?
H(91) C(9) H(93) 105.(3) ?
H(92) C(9) H(93) 118.(3) ?
N(6) C(10) H(101) 108.(3) ?
N(6) C(10) H(102) 114.(4) ?
H(101) C(10) H(102) 110.(4) ?
N(6) C(10) H(103) 96.(3) ?
H(101) C(10) H(103) 124.(4) ?
H(102) C(10) H(103) 104.(5) ?
H(1W) O(1W) H(2W) 95.6 ?

loop_
_geom_bond_atom_site_label_1
_geom_bond_atom_site_label_2
_geom_bond_site_symmetry_2
_geom_bond_distance
_geom_bond_publ_flag
C(1) N(2) . 1.435(4) yes
C(1) N(8) . 1.449(3) yes
C(1) C(5) . 1.560(3) yes
C(1) H(1) . 0.97(3) ?
N(2) C(3) . 1.362(3) yes
N(2) H(2) . 0.75(4) ?
C(3) O(11) . 1.235(3) yes
C(3) N(4) . 1.364(3) yes
N(4) C(9) . 1.442(3) yes
N(4) C(5) . 1.448(3) yes
C(5) N(6) . 1.443(3) yes
C(5) H(5) . 0.88(3) ?
N(6) C(7) . 1.359(3) yes
N(6) C(10) . 1.445(3) yes
C(7) O(12) . 1.238(3) yes
C(7) N(8) . 1.355(3) yes
N(8) H(8) . 0.92(3) ?
C(9) H(91) . 1.03(3) ?
C(9) H(92) . 0.92(4) ?
C(9) H(93) . 1.12(4) ?
C(10) H(101) . 0.86(5) ?
C(10) H(102) . 0.88(6) ?
C(10) H(103) . 1.02(5) ?
O(1W) H(1W) . 1.12 ?
O(1W) H(2W) . 0.95 ?
